data_2237194
loop_
_publ_author_name
'Doi, Ikue'
'Okuno, Tsunehisa'

_publ_section_title
;
 4-(Prop-2-yn-1-yloxy)benzaldehyde
;
_journal_coeditor_code LH5571
_journal_issue 1
_journal_name_full 'Acta Crystallographica Section E'
_journal_page_first o125
_journal_paper_doi 10.1107/S1600536812050866
_journal_volume 69
_journal_year 2013
_chemical_formula_iupac 'C10 H8 O2'
_chemical_formula_moiety 'C10 H8 O2'
_chemical_formula_sum 'C10 H8 O2'
_chemical_formula_weight 160.17
_chemical_name_systematic
;
4-(Prop-2-yn-1-yloxy)benzaldehyde
;
_space_group_IT_number 14
_symmetry_cell_setting monoclinic
_symmetry_space_group_name_Hall '-P 2yn'
_symmetry_space_group_name_H-M 'P 1 21/n 1'
_atom_sites_solution_hydrogens geom
_atom_sites_solution_primary direct
_atom_sites_solution_secondary difmap
_cell_angle_alpha 90.0000
_cell_angle_beta 102.025(5)
_cell_angle_gamma 90.0000
_cell_formula_units_Z 4
_cell_length_a 7.906(3)
_cell_length_b 7.385(2)
_cell_length_c 14.036(5)
_cell_measurement_reflns_used 2598
_cell_measurement_temperature 93
_cell_measurement_theta_max 31.14
_cell_measurement_theta_min 2.63
_cell_volume 801.5(5)
_computing_cell_refinement 'CrystalClear (Rigaku, 2008)'
_computing_data_collection 'CrystalClear (Rigaku, 2008)'
_computing_data_reduction 'CrystalClear (Rigaku, 2008)'
_computing_molecular_graphics 'ORTEP-3 (Farrugia, 2012)'
_computing_publication_material 'CrystalStructure (Rigaku, 2010)'
_computing_structure_refinement 'SHELXL97 (Sheldrick, 2008)'
_computing_structure_solution 'SHELXD (Schneider & Sheldrick, 2002)'
_diffrn_ambient_temperature 93
_diffrn_detector_area_resol_mean 7.111
_diffrn_measured_fraction_theta_full 0.992
_diffrn_measured_fraction_theta_max 0.992
_diffrn_measurement_device_type 'Rigaku Saturn724+'
_diffrn_measurement_method \w
_diffrn_radiation_type 'Mo K\a'
_diffrn_radiation_wavelength 0.71075
_diffrn_reflns_av_R_equivalents 0.0435
_diffrn_reflns_limit_h_max 10
_diffrn_reflns_limit_h_min -10
_diffrn_reflns_limit_k_max 8
_diffrn_reflns_limit_k_min -9
_diffrn_reflns_limit_l_max 13
_diffrn_reflns_limit_l_min -18
_diffrn_reflns_number 6309
_diffrn_reflns_theta_full 27.50
_diffrn_reflns_theta_max 27.50
_diffrn_standards_number 0
_exptl_absorpt_coefficient_mu 0.092
_exptl_absorpt_correction_T_max 0.991
_exptl_absorpt_correction_T_min 0.984
_exptl_absorpt_correction_type numerical
_exptl_absorpt_process_details '(NUMABS; Rigaku, 1999)'
_exptl_crystal_colour colorless
_exptl_crystal_density_diffrn 1.327
_exptl_crystal_density_method 'not measured'
_exptl_crystal_description prism
_exptl_crystal_F_000 336.00
_exptl_crystal_size_max 0.200
_exptl_crystal_size_mid 0.100
_exptl_crystal_size_min 0.100
_refine_diff_density_max 0.320
_refine_diff_density_min -0.170
_refine_ls_extinction_method none
_refine_ls_goodness_of_fit_ref 1.058
_refine_ls_hydrogen_treatment constr
_refine_ls_number_parameters 141
_refine_ls_number_reflns 1831
_refine_ls_number_restraints 0
_refine_ls_R_factor_gt 0.0368
_refine_ls_shift/su_max 0.001
_refine_ls_structure_factor_coef Fsqd
_refine_ls_weighting_details 'w = 1/[\s^2^(Fo^2^)+(0.0503P)^2^+0.2315P] where P=(Fo^2^+2Fc^2^)/3'
_refine_ls_weighting_scheme calc
_refine_ls_wR_factor_ref 0.1009
_reflns_number_gt 1669
_reflns_number_total 1832
_reflns_threshold_expression F^2^>2\s(F^2^)
_cod_data_source_file lh5571.cif
_cod_data_source_block I
_cod_original_sg_symbol_H-M 'P 21/n'
_cod_database_code 2237194
_cod_database_fobs_code 2237194

loop_
_symmetry_equiv_pos_site_id
_symmetry_equiv_pos_as_xyz
1 +X,+Y,+Z
2 1/2-X,1/2+Y,1/2-Z
3 -X,-Y,-Z
4 1/2+X,1/2-Y,1/2+Z

loop_
_atom_site_type_symbol
_atom_site_label
_atom_site_fract_x
_atom_site_fract_y
_atom_site_fract_z
_atom_site_U_iso_or_equiv
_atom_site_adp_type
_atom_site_calc_flag
_atom_site_refinement_flags
_atom_site_occupancy
_atom_site_symmetry_multiplicity
O O1 -0.02874(9) 0.43434(11) 0.86519(6) 0.0269(3) Uani d . 1.0 4
O O2 0.72238(8) 0.20161(10) 1.09425(5) 0.0184(2) Uani d . 1.0 4
C C1 0.26055(12) 0.32435(14) 0.90578(7) 0.0169(3) Uani d . 1.0 4
C C2 0.39397(13) 0.24978(14) 0.86774(7) 0.0183(3) Uani d . 1.0 4
C C3 0.55122(13) 0.20458(14) 0.92785(7) 0.0176(3) Uani d . 1.0 4
C C4 0.57337(12) 0.23630(13) 1.02780(7) 0.0160(3) Uani d . 1.0 4
C C5 0.43929(12) 0.30938(13) 1.06687(7) 0.0167(3) Uani d . 1.0 4
C C6 0.28397(12) 0.35345(13) 1.00640(7) 0.0171(3) Uani d . 1.0 4
C C7 0.09823(13) 0.37510(14) 0.83968(7) 0.0206(3) Uani d . 1.0 4
C C8 0.86477(12) 0.13260(14) 1.05624(7) 0.0185(3) Uani d . 1.0 4
C C9 1.00867(12) 0.09585(15) 1.13789(7) 0.0198(3) Uani d . 1.0 4
C C10 1.12987(14) 0.06479(16) 1.20170(8) 0.0242(3) Uani d . 1.0 4
H H2 0.3760 0.2314 0.7979 0.0271 Uiso calc R 1.0 4
H H3 0.6428 0.1534 0.9001 0.0187 Uiso calc R 1.0 4
H H5 0.4618 0.3309 1.1384 0.0247 Uiso calc R 1.0 4
H H6 0.1910 0.4060 1.0336 0.0199 Uiso calc R 1.0 4
H H7 0.1033 0.3559 0.7691 0.0267 Uiso calc R 1.0 4
H H8A 0.8996 0.2240 1.0127 0.0191 Uiso calc R 1.0 4
H H8B 0.8295 0.0199 1.0208 0.0222 Uiso calc R 1.0 4
H H10 1.2291 0.0429 1.2516 0.0372 Uiso calc R 1.0 4

loop_
_atom_site_aniso_label
_atom_site_aniso_U_11
_atom_site_aniso_U_22
_atom_site_aniso_U_33
_atom_site_aniso_U_12
_atom_site_aniso_U_13
_atom_site_aniso_U_23
O1 0.0204(4) 0.0323(5) 0.0256(5) 0.0041(3) -0.0007(3) -0.0039(3)
O2 0.0168(4) 0.0228(4) 0.0150(4) 0.0031(3) 0.0020(3) -0.0004(3)
C1 0.0187(5) 0.0144(5) 0.0168(5) -0.0028(4) 0.0016(4) 0.0003(4)
C2 0.0219(5) 0.0178(5) 0.0149(5) -0.0030(4) 0.0030(4) -0.0011(4)
C3 0.0194(5) 0.0172(5) 0.0169(5) -0.0003(4) 0.0051(4) -0.0014(4)
C4 0.0174(5) 0.0134(5) 0.0162(5) -0.0015(4) 0.0015(4) 0.0013(4)
C5 0.0197(5) 0.0167(5) 0.0138(5) -0.0015(4) 0.0034(4) 0.0004(4)
C6 0.0177(5) 0.0158(5) 0.0180(5) -0.0007(4) 0.0040(4) -0.0003(4)
C7 0.0214(5) 0.0203(5) 0.0182(5) -0.0019(4) -0.0004(4) -0.0022(4)
C8 0.0179(5) 0.0202(5) 0.0177(5) 0.0025(4) 0.0041(4) -0.0002(4)
C9 0.0196(5) 0.0207(5) 0.0199(5) 0.0007(4) 0.0060(4) -0.0011(4)
C10 0.0213(5) 0.0303(6) 0.0210(5) 0.0026(5) 0.0045(4) -0.0001(5)

loop_
_atom_type_symbol
_atom_type_description
_atom_type_scat_dispersion_real
_atom_type_scat_dispersion_imag
_atom_type_scat_source
C C 0.0033 0.0016
;
International Tables for Crystallography
(1992, Vol. C, Tables 4.2.6.8 and 6.1.1.4)
;
H H 0.0000 0.0000
;
International Tables for Crystallography
(1992, Vol. C, Table 6.1.1.4)
;
O O 0.0106 0.0060
;
International Tables for Crystallography
(1992, Vol. C, Tables 4.2.6.8 and 6.1.1.4)
;

loop_
_geom_angle_atom_site_label_1
_geom_angle_atom_site_label_2
_geom_angle_atom_site_label_3
_geom_angle
_geom_angle_publ_flag
C4 O2 C8 116.38(8) no
C2 C1 C6 119.71(9) no
C2 C1 C7 119.45(9) no
C6 C1 C7 120.82(10) no
C1 C2 C3 121.06(10) no
C2 C3 C4 118.59(10) no
O2 C4 C3 124.34(10) no
O2 C4 C5 114.89(9) no
C3 C4 C5 120.77(9) no
C4 C5 C6 120.02(10) no
C1 C6 C5 119.85(10) no
O1 C7 C1 124.97(10) no
O2 C8 C9 108.48(9) no
C8 C9 C10 177.37(12) no
C1 C2 H2 118.687 no
C3 C2 H2 120.247 no
C2 C3 H3 119.929 no
C4 C3 H3 121.483 no
C4 C5 H5 117.787 no
C6 C5 H5 122.175 no
C1 C6 H6 120.143 no
C5 C6 H6 120.002 no
O1 C7 H7 122.939 no
C1 C7 H7 112.094 no
O2 C8 H8A 109.216 no
O2 C8 H8B 109.121 no
C9 C8 H8A 109.879 no
C9 C8 H8B 109.452 no
H8A C8 H8B 110.659 no
C9 C10 H10 177.936 no

loop_
_geom_bond_atom_site_label_1
_geom_bond_atom_site_label_2
_geom_bond_distance
_geom_bond_publ_flag
O1 C7 1.2154(14) no
O2 C4 1.3659(11) no
O2 C8 1.4360(13) no
C1 C2 1.3913(16) no
C1 C6 1.4021(15) no
C1 C7 1.4670(14) no
C2 C3 1.3899(14) no
C3 C4 1.3968(15) no
C4 C5 1.3993(15) no
C5 C6 1.3784(13) no
C8 C9 1.4622(13) no
C9 C10 1.1897(14) no
C2 H2 0.970 no
C3 H3 0.968 no
C5 H5 0.995 no
C6 H6 0.977 no
C7 H7 1.010 no
C8 H8A 0.988 no
C8 H8B 0.980 no
C10 H10 0.950 no

loop_
_geom_contact_atom_site_label_1
_geom_contact_atom_site_label_2
_geom_contact_distance
_geom_contact_site_symmetry_2
_geom_contact_publ_flag
O1 C6 2.8906(13) . no
O2 C10 3.4132(15) . no
C1 C4 2.7763(14) . no
C2 C5 2.7778(17) . no
C3 C6 2.8035(17) . no
C3 C8 2.7953(15) . no
O1 O2 3.5839(13) 3_667 no
O1 C6 3.3603(15) 3_567 no
O1 C8 3.5397(16) 3_667 no
O1 C9 3.4739(17) 3_667 no
O1 C10 3.1575(14) 4_354 no
O2 O1 3.5839(13) 3_667 no
O2 C1 3.5034(17) 3_667 no
O2 C2 3.5282(16) 3_657 no
O2 C6 3.5729(15) 3_667 no
O2 C7 3.4779(15) 3_667 no
C1 O2 3.5034(17) 3_667 no
C1 C4 3.5512(17) 3_667 no
C1 C5 3.5660(16) 3_667 no
C1 C8 3.5880(18) 3_657 no
C2 O2 3.5282(16) 3_657 no
C2 C5 3.5602(17) 3_667 no
C2 C10 3.5491(18) 4_454 no
C3 C4 3.4949(17) 3_657 no
C3 C5 3.5907(18) 3_667 no
C3 C6 3.5640(17) 3_667 no
C4 C1 3.5512(17) 3_667 no
C4 C3 3.4949(17) 3_657 no
C4 C6 3.3026(16) 3_667 no
C5 C1 3.5660(16) 3_667 no
C5 C2 3.5602(17) 3_667 no
C5 C3 3.5907(18) 3_667 no
C6 O1 3.3603(15) 3_567 no
C6 O2 3.5729(15) 3_667 no
C6 C3 3.5640(17) 3_667 no
C6 C4 3.3026(16) 3_667 no
C7 O2 3.4779(15) 3_667 no
C8 O1 3.5397(16) 3_667 no
C8 C1 3.5880(18) 3_657 no
C8 C8 3.5082(17) 3_757 no
C8 C9 3.5225(17) 3_757 no
C9 O1 3.4739(17) 3_667 no
C9 C8 3.5225(17) 3_757 no
C10 O1 3.1575(14) 4_655 no
C10 C2 3.5491(18) 4_555 no
O1 H6 2.6337 . no
O2 H3 2.6899 . no
O2 H5 2.4642 . no
C1 H3 3.2914 . no
C1 H5 3.3209 . no
C2 H6 3.2988 . no
C2 H7 2.5468 . no
C3 H5 3.3126 . no
C3 H8A 2.7677 . no
C3 H8B 2.6843 . no
C4 H2 3.2789 . no
C4 H6 3.2895 . no
C4 H8A 2.6337 . no
C4 H8B 2.5972 . no
C5 H3 3.3114 . no
C6 H2 3.2855 . no
C6 H7 3.3396 . no
C7 H2 2.6135 . no
C7 H6 2.6767 . no
C8 H3 2.5110 . no
C10 H8A 3.1180 . no
C10 H8B 3.1119 . no
H2 H3 2.3616 . no
H2 H7 2.3008 . no
H3 H8A 2.3572 . no
H3 H8B 2.2315 . no
H5 H6 2.3967 . no
O1 H2 3.5583 2_556 no
O1 H3 3.4379 1_455 no
O1 H6 2.4110 3_567 no
O1 H8A 2.7399 1_455 no
O1 H8A 3.1014 3_667 no
O1 H10 2.2281 4_354 no
O2 H2 2.9057 4_555 no
O2 H6 3.5493 3_667 no
O2 H7 2.8373 4_555 no
C1 H5 3.5007 3_667 no
C1 H8A 3.5673 1_455 no
C1 H8B 2.8875 3_657 no
C2 H5 3.3077 3_667 no
C2 H7 3.4881 2_546 no
C2 H8B 3.2690 3_657 no
C3 H5 3.5504 3_667 no
C3 H6 3.5012 3_667 no
C4 H3 3.5984 3_657 no
C4 H6 3.4439 3_667 no
C4 H7 3.4138 4_555 no
C5 H3 3.5273 3_657 no
C5 H7 3.1133 4_555 no
C5 H8B 3.2946 3_657 no
C5 H10 3.5569 2_657 no
C6 H8A 3.2041 1_455 no
C6 H8A 3.4287 3_667 no
C6 H8B 2.9001 3_657 no
C7 H2 3.2950 2_556 no
C7 H5 3.1921 4_454 no
C7 H6 3.5637 3_567 no
C7 H8A 3.3458 1_455 no
C7 H8B 3.4936 3_657 no
C7 H10 2.9850 4_354 no
C8 H2 3.5206 4_555 no
C8 H6 3.3423 1_655 no
C8 H8A 3.4770 3_757 no
C8 H8B 3.0613 3_757 no
C9 H2 2.9585 4_555 no
C9 H3 3.4464 3_757 no
C9 H6 3.2166 1_655 no
C9 H8A 3.3479 3_757 no
C9 H8B 2.9185 3_757 no
C10 H2 3.0407 4_555 no
C10 H3 2.9896 3_757 no
C10 H3 3.4607 4_555 no
C10 H5 3.5367 1_655 no
C10 H5 3.0372 2_647 no
C10 H6 3.5534 1_655 no
C10 H8B 3.2660 3_757 no
H2 O1 3.5583 2_546 no
H2 O2 2.9057 4_454 no
H2 C7 3.2950 2_546 no
H2 C8 3.5206 4_454 no
H2 C9 2.9585 4_454 no
H2 C10 3.0407 4_454 no
H2 H5 3.5239 3_667 no
H2 H5 3.5908 4_454 no
H2 H7 2.9435 2_546 no
H2 H10 3.4275 4_454 no
H3 O1 3.4379 1_655 no
H3 C4 3.5984 3_657 no
H3 C5 3.5273 3_657 no
H3 C9 3.4464 3_757 no
H3 C10 2.9896 3_757 no
H3 C10 3.4607 4_454 no
H3 H6 3.5598 3_667 no
H3 H7 3.5107 2_546 no
H3 H10 2.9257 3_757 no
H3 H10 3.2297 4_454 no
H5 C1 3.5007 3_667 no
H5 C2 3.3077 3_667 no
H5 C3 3.5504 3_667 no
H5 C7 3.1921 4_555 no
H5 C10 3.5367 1_455 no
H5 C10 3.0372 2_657 no
H5 H2 3.5239 3_667 no
H5 H2 3.5908 4_555 no
H5 H7 2.3799 4_555 no
H5 H10 3.4131 1_455 no
H5 H10 2.8432 2_657 no
H6 O1 2.4110 3_567 no
H6 O2 3.5493 3_667 no
H6 C3 3.5012 3_667 no
H6 C4 3.4439 3_667 no
H6 C7 3.5637 3_567 no
H6 C8 3.3423 1_455 no
H6 C9 3.2166 1_455 no
H6 C10 3.5534 1_455 no
H6 H3 3.5598 3_667 no
H6 H6 3.2783 3_567 no
H6 H8A 2.6299 1_455 no
H6 H8A 2.8648 3_667 no
H6 H8B 3.2330 3_657 no
H6 H10 3.1175 2_657 no
H7 O2 2.8373 4_454 no
H7 C2 3.4881 2_556 no
H7 C4 3.4138 4_454 no
H7 C5 3.1133 4_454 no
H7 H2 2.9435 2_556 no
H7 H3 3.5107 2_556 no
H7 H5 2.3799 4_454 no
H7 H10 3.0118 4_354 no
H8A O1 2.7399 1_655 no
H8A O1 3.1014 3_667 no
H8A C1 3.5673 1_655 no
H8A C6 3.2041 1_655 no
H8A C6 3.4287 3_667 no
H8A C7 3.3458 1_655 no
H8A C8 3.4770 3_757 no
H8A C9 3.3479 3_757 no
H8A H6 2.6299 1_655 no
H8A H6 2.8648 3_667 no
H8A H8B 2.9105 3_757 no
H8B C1 2.8875 3_657 no
H8B C2 3.2690 3_657 no
H8B C5 3.2946 3_657 no
H8B C6 2.9001 3_657 no
H8B C7 3.4936 3_657 no
H8B C8 3.0613 3_757 no
H8B C9 2.9185 3_757 no
H8B C10 3.2660 3_757 no
H8B H6 3.2330 3_657 no
H8B H8A 2.9105 3_757 no
H8B H8B 2.8905 3_757 no
H10 O1 2.2281 4_655 no
H10 C5 3.5569 2_647 no
H10 C7 2.9850 4_655 no
H10 H2 3.4275 4_555 no
H10 H3 2.9257 3_757 no
H10 H3 3.2297 4_555 no
H10 H5 3.4131 1_655 no
H10 H5 2.8432 2_647 no
H10 H6 3.1175 2_647 no
H10 H7 3.0118 4_655 no

loop_
_geom_hbond_atom_site_label_D
_geom_hbond_atom_site_label_H
_geom_hbond_atom_site_label_A
_geom_hbond_site_symmetry_A
_geom_hbond_distance_DH
_geom_hbond_distance_HA
_geom_hbond_distance_DA
_geom_hbond_angle_DHA
_geom_hbond_publ_flag
C10 H10 O1 4_655 0.95 2.2281 3.1575(14) 166 yes

loop_
_geom_torsion_atom_site_label_1
_geom_torsion_atom_site_label_2
_geom_torsion_atom_site_label_3
_geom_torsion_atom_site_label_4
_geom_torsion
_geom_torsion_publ_flag
C4 O2 C8 C9 -177.31(7) no
C8 O2 C4 C3 1.73(13) no
C8 O2 C4 C5 -177.84(8) no
C2 C1 C6 C5 0.50(15) no
C6 C1 C2 C3 -0.46(15) no
C2 C1 C7 O1 176.92(10) no
C7 C1 C2 C3 178.26(9) no
C6 C1 C7 O1 -4.38(16) no
C7 C1 C6 C5 -178.20(9) no
C1 C2 C3 C4 -0.28(15) no
C2 C3 C4 O2 -178.56(9) no
C2 C3 C4 C5 0.99(15) no
O2 C4 C5 C6 178.63(8) no
C3 C4 C5 C6 -0.96(14) no
C4 C5 C6 C1 0.20(14) no

loop_
_cod_related_entry_id
_cod_related_entry_database
_cod_related_entry_code
1 ChemSpider 1461593
